data_4134714
loop_
_publ_author_name
'Yang, He'
'Sun, Jiawei'
'Gu, Wei'
'Tang, Wenjun'

_publ_section_title
;
 Enantioselective Cross-Coupling for Axially Chiral
 Tetra-ortho-Substituted Biaryls and Asymmetric Synthesis of Gossypol.
;
_journal_issue 17
_journal_name_full 'Journal of the American Chemical Society'
_journal_page_first 8036
_journal_page_last 8043
_journal_paper_doi 10.1021/jacs.0c02686
_journal_volume 142
_journal_year 2020
_chemical_formula_moiety 'C24 H22 O4'
_chemical_formula_sum 'C24 H22 O4'
_chemical_formula_weight 374.41
_space_group_crystal_system monoclinic
_space_group_IT_number 4
_space_group_name_Hall 'P 2yb'
_space_group_name_H-M_alt 'P 1 21 1'
_atom_sites_solution_hydrogens geom
_audit_creation_method SHELXL-2016/6
_cell_angle_alpha 90
_cell_angle_beta 115.4400(10)
_cell_angle_gamma 90
_cell_formula_units_Z 2
_cell_length_a 11.6485(3)
_cell_length_b 7.7932(2)
_cell_length_c 11.8264(3)
_cell_measurement_reflns_used 6931
_cell_measurement_temperature 301(2)
_cell_measurement_theta_max 68.26
_cell_measurement_theta_min 4.14
_cell_volume 969.49(4)
_computing_structure_refinement 'SHELXL-2016/6 (Sheldrick, 2016)'
_computing_structure_solution 'SHELXT 2014/5 (Sheldrick, 2014)'
_diffrn_ambient_temperature 301(2)
_diffrn_measured_fraction_theta_full 0.988
_diffrn_measured_fraction_theta_max 0.988
_diffrn_measurement_device_type 'Bruker APEX-II CCD'
_diffrn_measurement_method '\f and \w scans'
_diffrn_radiation_type CuK\a
_diffrn_radiation_wavelength 1.54178
_diffrn_reflns_av_R_equivalents 0.0277
_diffrn_reflns_av_unetI/netI 0.0270
_diffrn_reflns_Laue_measured_fraction_full 0.988
_diffrn_reflns_Laue_measured_fraction_max 0.988
_diffrn_reflns_limit_h_max 14
_diffrn_reflns_limit_h_min -12
_diffrn_reflns_limit_k_max 9
_diffrn_reflns_limit_k_min -9
_diffrn_reflns_limit_l_max 14
_diffrn_reflns_limit_l_min -13
_diffrn_reflns_number 10516
_diffrn_reflns_point_group_measured_fraction_full 0.986
_diffrn_reflns_point_group_measured_fraction_max 0.985
_diffrn_reflns_theta_full 67.679
_diffrn_reflns_theta_max 68.251
_diffrn_reflns_theta_min 4.139
_exptl_absorpt_coefficient_mu 0.699
_exptl_crystal_colour colorless
_exptl_crystal_density_diffrn 1.283
_exptl_crystal_description block
_exptl_crystal_F_000 396
_exptl_crystal_size_max 0.220
_exptl_crystal_size_mid 0.180
_exptl_crystal_size_min 0.150
_exptl_transmission_factor_max 0.7531
_exptl_transmission_factor_min 0.6962
_refine_diff_density_max 0.092
_refine_diff_density_min -0.112
_refine_diff_density_rms 0.023
_refine_ls_abs_structure_details
;
 Flack x determined using 1365 quotients [(I+)-(I-)]/[(I+)+(I-)]
 (Parsons, Flack and Wagner, Acta Cryst. B69 (2013) 249-259).
;
_refine_ls_abs_structure_Flack 0.18(9)
_refine_ls_extinction_method none
_refine_ls_goodness_of_fit_ref 1.041
_refine_ls_hydrogen_treatment constr
_refine_ls_matrix_type full
_refine_ls_number_parameters 257
_refine_ls_number_reflns 3494
_refine_ls_number_restraints 1
_refine_ls_restrained_S_all 1.041
_refine_ls_R_factor_all 0.0380
_refine_ls_R_factor_gt 0.0339
_refine_ls_shift/su_max 0.000
_refine_ls_shift/su_mean 0.000
_refine_ls_structure_factor_coef Fsqd
_refine_ls_weighting_details 'w=1/[\s^2^(Fo^2^)+(0.0586P)^2^+0.0427P] where P=(Fo^2^+2Fc^2^)/3'
_refine_ls_weighting_scheme calc
_refine_ls_wR_factor_gt 0.0917
_refine_ls_wR_factor_ref 0.0961
_reflns_Friedel_coverage 0.846
_reflns_Friedel_fraction_full 0.983
_reflns_Friedel_fraction_max 0.981
_reflns_number_gt 3210
_reflns_number_total 3494
_reflns_threshold_expression 'I > 2\s(I)'
_cod_data_source_file ja0c02686_si_004.cif
_cod_data_source_block t_a
_cod_depositor_comments 'Adding full bibliography for 4134712--4134715.cif.'
_cod_original_sg_symbol_H-M 'P 21'
_cod_database_code 4134714
_shelx_shelxl_version_number 2016/6
_shelx_space_group_comment
;
The symmetry employed for this shelxl refinement is uniquely defined
by the following loop, which should always be used as a source of
symmetry information in preference to the above space-group names.
They are only intended as comments.
;
_shelx_estimated_absorpt_t_min 0.861
_shelx_estimated_absorpt_t_max 0.902

loop_
_space_group_symop_operation_xyz
'x, y, z'
'-x, y+1/2, -z'

loop_
_atom_site_label
_atom_site_type_symbol
_atom_site_fract_x
_atom_site_fract_y
_atom_site_fract_z
_atom_site_U_iso_or_equiv
_atom_site_adp_type
_atom_site_occupancy
_atom_site_site_symmetry_order
_atom_site_calc_flag
_atom_site_refinement_flags_posn
_atom_site_refinement_flags_adp
_atom_site_refinement_flags_occupancy
_atom_site_disorder_assembly
_atom_site_disorder_group
O1 O 1.11996(17) 0.2483(3) 0.78098(19) 0.0779(6) Uani 1 1 d . . . . .
C1 C 1.0037(2) 0.1971(3) 0.9054(2) 0.0531(5) Uani 1 1 d . . . . .
H1 H 1.070420 0.135637 0.965524 0.064 Uiso 1 1 calc R U . . .
O2 O 0.56100(16) 0.3305(3) 0.96619(16) 0.0653(5) Uani 1 1 d . . . . .
C2 C 1.0144(2) 0.2597(3) 0.8031(2) 0.0550(6) Uani 1 1 d . . . . .
O3 O 0.70952(16) 0.6924(2) 0.81057(17) 0.0608(4) Uani 1 1 d . . . . .
C3 C 0.9121(2) 0.3493(3) 0.7096(2) 0.0548(5) Uani 1 1 d . . . . .
H3 H 0.919535 0.389261 0.638961 0.066 Uiso 1 1 calc R U . . .
C5 C 0.7878(2) 0.3191(2) 0.82831(19) 0.0440(5) Uani 1 1 d . . . . .
O4 O 0.08623(18) 0.1748(3) 0.47495(19) 0.0777(6) Uani 1 1 d . . . . .
C4 C 0.8032(2) 0.3777(3) 0.72194(19) 0.0483(5) Uani 1 1 d . . . . .
H4 H 0.737040 0.436988 0.659317 0.058 Uiso 1 1 calc R U . . .
C6 C 0.8909(2) 0.2256(2) 0.9205(2) 0.0466(5) Uani 1 1 d . . . . .
C7 C 0.8767(2) 0.1633(3) 1.0254(2) 0.0571(6) Uani 1 1 d . . . . .
H7 H 0.942730 0.101485 1.086120 0.069 Uiso 1 1 calc R U . . .
C9 C 0.6684(2) 0.2890(3) 0.9510(2) 0.0505(5) Uani 1 1 d . . . . .
C8 C 0.7686(2) 0.1913(3) 1.0401(2) 0.0581(6) Uani 1 1 d . . . . .
H8 H 0.760623 0.145906 1.109117 0.070 Uiso 1 1 calc R U . . .
C10 C 0.6757(2) 0.3517(3) 0.84502(19) 0.0445(5) Uani 1 1 d . . . . .
C11 C 0.5704(2) 0.4577(3) 0.75229(19) 0.0450(5) Uani 1 1 d . . . . .
C12 C 0.5918(2) 0.6287(3) 0.7355(2) 0.0493(5) Uani 1 1 d . . . . .
C13 C 0.4942(2) 0.7308(3) 0.6478(2) 0.0604(6) Uani 1 1 d . . . . .
H13 H 0.510521 0.844628 0.635898 0.072 Uiso 1 1 calc R U . . .
C14 C 0.3771(3) 0.6642(3) 0.5808(2) 0.0624(7) Uani 1 1 d . . . . .
H14 H 0.313470 0.734210 0.524731 0.075 Uiso 1 1 calc R U . . .
C15 C 0.3490(2) 0.4921(3) 0.5938(2) 0.0524(5) Uani 1 1 d . . . . .
C16 C 0.4486(2) 0.3863(3) 0.67886(19) 0.0457(5) Uani 1 1 d . . . . .
C17 C 0.4190(2) 0.2107(3) 0.6837(2) 0.0526(5) Uani 1 1 d . . . . .
H17 H 0.482587 0.136989 0.735550 0.063 Uiso 1 1 calc R U . . .
C18 C 0.3007(3) 0.1469(3) 0.6148(2) 0.0608(6) Uani 1 1 d . . . . .
H18 H 0.284815 0.030988 0.620222 0.073 Uiso 1 1 calc R U . . .
C19 C 0.2020(2) 0.2543(4) 0.5355(2) 0.0591(6) Uani 1 1 d . . . . .
C20 C 0.2255(2) 0.4226(4) 0.5237(2) 0.0598(6) Uani 1 1 d . . . . .
H20 H 0.160494 0.492750 0.469595 0.072 Uiso 1 1 calc R U . . .
C21 C 1.2304(3) 0.1809(7) 0.8766(3) 0.1052(14) Uani 1 1 d . . . . .
H21A H 1.217023 0.062254 0.889322 0.158 Uiso 1 1 calc R U . . .
H21B H 1.250247 0.243573 0.952593 0.158 Uiso 1 1 calc R U . . .
H21C H 1.299662 0.190546 0.853423 0.158 Uiso 1 1 calc R U . . .
C22 C 0.5538(3) 0.2839(5) 1.0788(3) 0.0785(8) Uani 1 1 d . . . . .
H22A H 0.478669 0.332809 1.079940 0.118 Uiso 1 1 calc R U . . .
H22B H 0.627458 0.326066 1.149035 0.118 Uiso 1 1 calc R U . . .
H22C H 0.550420 0.161146 1.083795 0.118 Uiso 1 1 calc R U . . .
C23 C 0.7471(3) 0.8501(4) 0.7791(3) 0.0799(9) Uani 1 1 d . . . . .
H23A H 0.734756 0.846871 0.693515 0.120 Uiso 1 1 calc R U . . .
H23B H 0.835299 0.870016 0.832706 0.120 Uiso 1 1 calc R U . . .
H23C H 0.696933 0.940900 0.789763 0.120 Uiso 1 1 calc R U . . .
C24 C -0.0165(3) 0.2752(6) 0.3905(3) 0.0941(11) Uani 1 1 d . . . . .
H24A H 0.004427 0.319727 0.326005 0.141 Uiso 1 1 calc R U . . .
H24B H -0.032104 0.368591 0.434962 0.141 Uiso 1 1 calc R U . . .
H24C H -0.091303 0.205088 0.353432 0.141 Uiso 1 1 calc R U . . .

loop_
_atom_site_aniso_label
_atom_site_aniso_U_11
_atom_site_aniso_U_22
_atom_site_aniso_U_33
_atom_site_aniso_U_23
_atom_site_aniso_U_13
_atom_site_aniso_U_12
O1 0.0592(10) 0.1132(17) 0.0642(11) 0.0031(11) 0.0293(9) 0.0124(11)
C1 0.0495(12) 0.0508(12) 0.0476(12) 0.0006(10) 0.0099(10) 0.0033(10)
O2 0.0624(10) 0.0842(13) 0.0540(9) 0.0105(9) 0.0294(8) 0.0052(9)
C2 0.0508(12) 0.0593(13) 0.0507(12) -0.0077(11) 0.0179(10) -0.0019(11)
O3 0.0646(10) 0.0463(8) 0.0580(9) 0.0022(7) 0.0135(8) -0.0086(8)
C3 0.0611(13) 0.0610(13) 0.0401(11) -0.0005(10) 0.0196(10) -0.0022(11)
C5 0.0484(11) 0.0380(10) 0.0373(10) 0.0002(8) 0.0106(9) -0.0021(8)
O4 0.0568(11) 0.0838(13) 0.0698(12) -0.0169(10) 0.0056(9) -0.0089(9)
C4 0.0526(12) 0.0462(12) 0.0376(10) 0.0004(9) 0.0113(9) 0.0018(9)
C6 0.0498(11) 0.0387(10) 0.0420(11) 0.0006(8) 0.0110(9) -0.0016(9)
C7 0.0582(14) 0.0544(13) 0.0464(12) 0.0146(10) 0.0109(10) 0.0067(10)
C9 0.0528(12) 0.0496(12) 0.0456(11) 0.0041(10) 0.0177(10) -0.0019(10)
C8 0.0663(14) 0.0604(13) 0.0442(11) 0.0144(11) 0.0205(11) 0.0010(12)
C10 0.0492(11) 0.0394(10) 0.0383(10) -0.0012(8) 0.0126(9) -0.0013(9)
C11 0.0508(11) 0.0421(10) 0.0394(10) 0.0015(8) 0.0168(9) 0.0045(9)
C12 0.0584(13) 0.0433(11) 0.0418(11) -0.0004(9) 0.0173(10) 0.0007(10)
C13 0.0738(16) 0.0408(11) 0.0583(14) 0.0093(10) 0.0206(13) 0.0065(10)
C14 0.0677(16) 0.0510(13) 0.0543(14) 0.0105(11) 0.0127(12) 0.0146(12)
C15 0.0543(12) 0.0534(13) 0.0421(11) 0.0007(10) 0.0138(10) 0.0084(10)
C16 0.0520(12) 0.0434(11) 0.0378(10) -0.0006(8) 0.0155(9) 0.0062(9)
C17 0.0526(12) 0.0453(11) 0.0513(12) 0.0007(10) 0.0140(10) 0.0041(10)
C18 0.0631(15) 0.0516(14) 0.0592(14) -0.0062(11) 0.0181(13) -0.0028(11)
C19 0.0522(13) 0.0661(15) 0.0496(13) -0.0124(11) 0.0131(11) -0.0011(11)
C20 0.0550(13) 0.0660(15) 0.0447(12) -0.0026(11) 0.0084(10) 0.0125(12)
C21 0.0645(18) 0.175(4) 0.080(2) 0.017(2) 0.0345(17) 0.038(2)
C22 0.0736(18) 0.107(2) 0.0624(15) 0.0078(16) 0.0361(14) -0.0102(17)
C23 0.083(2) 0.0669(17) 0.084(2) 0.0092(15) 0.0298(16) -0.0187(15)
C24 0.0539(15) 0.125(3) 0.079(2) -0.009(2) 0.0057(14) 0.0001(18)

loop_
_atom_type_symbol
_atom_type_description
_atom_type_scat_dispersion_real
_atom_type_scat_dispersion_imag
_atom_type_scat_source
C C 0.0181 0.0091 'International Tables Vol C Tables 4.2.6.8 and 6.1.1.4'
H H 0.0000 0.0000 'International Tables Vol C Tables 4.2.6.8 and 6.1.1.4'
O O 0.0492 0.0322 'International Tables Vol C Tables 4.2.6.8 and 6.1.1.4'

loop_
_geom_angle_atom_site_label_1
_geom_angle_atom_site_label_2
_geom_angle_atom_site_label_3
_geom_angle
_geom_angle_site_symmetry_1
_geom_angle_site_symmetry_3
_geom_angle_publ_flag
C2 O1 C21 117.4(2) . . ?
C2 C1 C6 120.0(2) . . ?
C2 C1 H1 120.0 . . ?
C6 C1 H1 120.0 . . ?
C9 O2 C22 119.1(2) . . ?
C1 C2 O1 125.6(2) . . ?
C1 C2 C3 120.3(2) . . ?
O1 C2 C3 114.1(2) . . ?
C12 O3 C23 119.0(2) . . ?
C4 C3 C2 120.7(2) . . ?
C4 C3 H3 119.7 . . ?
C2 C3 H3 119.7 . . ?
C4 C5 C10 122.50(18) . . ?
C4 C5 C6 117.15(19) . . ?
C10 C5 C6 120.35(18) . . ?
C19 O4 C24 117.4(3) . . ?
C3 C4 C5 121.5(2) . . ?
C3 C4 H4 119.3 . . ?
C5 C4 H4 119.3 . . ?
C7 C6 C1 121.6(2) . . ?
C7 C6 C5 118.1(2) . . ?
C1 C6 C5 120.31(19) . . ?
C8 C7 C6 121.5(2) . . ?
C8 C7 H7 119.2 . . ?
C6 C7 H7 119.2 . . ?
O2 C9 C10 116.64(19) . . ?
O2 C9 C8 122.4(2) . . ?
C10 C9 C8 121.0(2) . . ?
C7 C8 C9 120.3(2) . . ?
C7 C8 H8 119.9 . . ?
C9 C8 H8 119.9 . . ?
C9 C10 C5 118.66(18) . . ?
C9 C10 C11 120.73(19) . . ?
C5 C10 C11 120.56(18) . . ?
C12 C11 C16 118.89(19) . . ?
C12 C11 C10 119.73(19) . . ?
C16 C11 C10 121.37(18) . . ?
O3 C12 C11 116.63(19) . . ?
O3 C12 C13 122.61(19) . . ?
C11 C12 C13 120.7(2) . . ?
C14 C13 C12 120.3(2) . . ?
C14 C13 H13 119.8 . . ?
C12 C13 H13 119.8 . . ?
C13 C14 C15 121.7(2) . . ?
C13 C14 H14 119.1 . . ?
C15 C14 H14 119.1 . . ?
C14 C15 C20 121.6(2) . . ?
C14 C15 C16 118.2(2) . . ?
C20 C15 C16 120.2(2) . . ?
C17 C16 C11 123.3(2) . . ?
C17 C16 C15 116.6(2) . . ?
C11 C16 C15 120.02(19) . . ?
C18 C17 C16 122.0(2) . . ?
C18 C17 H17 119.0 . . ?
C16 C17 H17 119.0 . . ?
C17 C18 C19 120.7(2) . . ?
C17 C18 H18 119.7 . . ?
C19 C18 H18 119.7 . . ?
C20 C19 O4 125.3(2) . . ?
C20 C19 C18 120.0(2) . . ?
O4 C19 C18 114.7(2) . . ?
C19 C20 C15 120.3(2) . . ?
C19 C20 H20 119.9 . . ?
C15 C20 H20 119.9 . . ?
O1 C21 H21A 109.5 . . ?
O1 C21 H21B 109.5 . . ?
H21A C21 H21B 109.5 . . ?
O1 C21 H21C 109.5 . . ?
H21A C21 H21C 109.5 . . ?
H21B C21 H21C 109.5 . . ?
O2 C22 H22A 109.5 . . ?
O2 C22 H22B 109.5 . . ?
H22A C22 H22B 109.5 . . ?
O2 C22 H22C 109.5 . . ?
H22A C22 H22C 109.5 . . ?
H22B C22 H22C 109.5 . . ?
O3 C23 H23A 109.5 . . ?
O3 C23 H23B 109.5 . . ?
H23A C23 H23B 109.5 . . ?
O3 C23 H23C 109.5 . . ?
H23A C23 H23C 109.5 . . ?
H23B C23 H23C 109.5 . . ?
O4 C24 H24A 109.5 . . ?
O4 C24 H24B 109.5 . . ?
H24A C24 H24B 109.5 . . ?
O4 C24 H24C 109.5 . . ?
H24A C24 H24C 109.5 . . ?
H24B C24 H24C 109.5 . . ?

loop_
_geom_bond_atom_site_label_1
_geom_bond_atom_site_label_2
_geom_bond_distance
_geom_bond_site_symmetry_2
_geom_bond_publ_flag
O1 C2 1.365(3) . ?
O1 C21 1.400(4) . ?
C1 C2 1.359(3) . ?
C1 C6 1.418(3) . ?
C1 H1 0.9300 . ?
O2 C9 1.377(3) . ?
O2 C22 1.418(3) . ?
C2 C3 1.414(3) . ?
O3 C12 1.367(3) . ?
O3 C23 1.407(3) . ?
C3 C4 1.356(3) . ?
C3 H3 0.9300 . ?
C5 C4 1.420(3) . ?
C5 C10 1.425(3) . ?
C5 C6 1.427(3) . ?
O4 C19 1.373(3) . ?
O4 C24 1.419(4) . ?
C4 H4 0.9300 . ?
C6 C7 1.407(3) . ?
C7 C8 1.361(3) . ?
C7 H7 0.9300 . ?
C9 C10 1.381(3) . ?
C9 C8 1.412(3) . ?
C8 H8 0.9300 . ?
C10 C11 1.495(3) . ?
C11 C12 1.385(3) . ?
C11 C16 1.421(3) . ?
C12 C13 1.410(3) . ?
C13 C14 1.353(4) . ?
C13 H13 0.9300 . ?
C14 C15 1.405(4) . ?
C14 H14 0.9300 . ?
C15 C20 1.424(3) . ?
C15 C16 1.426(3) . ?
C16 C17 1.418(3) . ?
C17 C18 1.359(3) . ?
C17 H17 0.9300 . ?
C18 C19 1.405(4) . ?
C18 H18 0.9300 . ?
C19 C20 1.359(4) . ?
C20 H20 0.9300 . ?
C21 H21A 0.9600 . ?
C21 H21B 0.9600 . ?
C21 H21C 0.9600 . ?
C22 H22A 0.9600 . ?
C22 H22B 0.9600 . ?
C22 H22C 0.9600 . ?
C23 H23A 0.9600 . ?
C23 H23B 0.9600 . ?
C23 H23C 0.9600 . ?
C24 H24A 0.9600 . ?
C24 H24B 0.9600 . ?
C24 H24C 0.9600 . ?

loop_
_geom_torsion_atom_site_label_1
_geom_torsion_atom_site_label_2
_geom_torsion_atom_site_label_3
_geom_torsion_atom_site_label_4
_geom_torsion
_geom_torsion_site_symmetry_1
_geom_torsion_site_symmetry_2
_geom_torsion_site_symmetry_3
_geom_torsion_site_symmetry_4
_geom_torsion_publ_flag
C6 C1 C2 O1 176.5(2) . . . . ?
C6 C1 C2 C3 -1.7(4) . . . . ?
C21 O1 C2 C1 -6.3(4) . . . . ?
C21 O1 C2 C3 172.0(3) . . . . ?
C1 C2 C3 C4 1.5(4) . . . . ?
O1 C2 C3 C4 -176.9(2) . . . . ?
C2 C3 C4 C5 0.0(4) . . . . ?
C10 C5 C4 C3 178.2(2) . . . . ?
C6 C5 C4 C3 -1.3(3) . . . . ?
C2 C1 C6 C7 -179.8(2) . . . . ?
C2 C1 C6 C5 0.3(3) . . . . ?
C4 C5 C6 C7 -178.7(2) . . . . ?
C10 C5 C6 C7 1.8(3) . . . . ?
C4 C5 C6 C1 1.1(3) . . . . ?
C10 C5 C6 C1 -178.4(2) . . . . ?
C1 C6 C7 C8 179.7(2) . . . . ?
C5 C6 C7 C8 -0.4(3) . . . . ?
C22 O2 C9 C10 -174.0(2) . . . . ?
C22 O2 C9 C8 4.4(4) . . . . ?
C6 C7 C8 C9 -1.8(4) . . . . ?
O2 C9 C8 C7 -175.5(2) . . . . ?
C10 C9 C8 C7 2.8(4) . . . . ?
O2 C9 C10 C5 176.99(19) . . . . ?
C8 C9 C10 C5 -1.4(3) . . . . ?
O2 C9 C10 C11 -0.5(3) . . . . ?
C8 C9 C10 C11 -178.8(2) . . . . ?
C4 C5 C10 C9 179.6(2) . . . . ?
C6 C5 C10 C9 -0.9(3) . . . . ?
C4 C5 C10 C11 -2.9(3) . . . . ?
C6 C5 C10 C11 176.58(18) . . . . ?
C9 C10 C11 C12 113.8(2) . . . . ?
C5 C10 C11 C12 -63.6(3) . . . . ?
C9 C10 C11 C16 -67.2(3) . . . . ?
C5 C10 C11 C16 115.4(2) . . . . ?
C23 O3 C12 C11 165.2(2) . . . . ?
C23 O3 C12 C13 -16.9(4) . . . . ?
C16 C11 C12 O3 178.4(2) . . . . ?
C10 C11 C12 O3 -2.6(3) . . . . ?
C16 C11 C12 C13 0.5(3) . . . . ?
C10 C11 C12 C13 179.5(2) . . . . ?
O3 C12 C13 C14 -176.1(2) . . . . ?
C11 C12 C13 C14 1.7(4) . . . . ?
C12 C13 C14 C15 -1.4(4) . . . . ?
C13 C14 C15 C20 179.7(2) . . . . ?
C13 C14 C15 C16 -1.0(4) . . . . ?
C12 C11 C16 C17 176.3(2) . . . . ?
C10 C11 C16 C17 -2.7(3) . . . . ?
C12 C11 C16 C15 -2.9(3) . . . . ?
C10 C11 C16 C15 178.16(19) . . . . ?
C14 C15 C16 C17 -176.1(2) . . . . ?
C20 C15 C16 C17 3.2(3) . . . . ?
C14 C15 C16 C11 3.1(3) . . . . ?
C20 C15 C16 C11 -177.5(2) . . . . ?
C11 C16 C17 C18 178.2(2) . . . . ?
C15 C16 C17 C18 -2.6(3) . . . . ?
C16 C17 C18 C19 -0.1(4) . . . . ?
C24 O4 C19 C20 1.8(4) . . . . ?
C24 O4 C19 C18 -178.1(3) . . . . ?
C17 C18 C19 C20 2.3(4) . . . . ?
C17 C18 C19 O4 -177.7(2) . . . . ?
O4 C19 C20 C15 178.4(2) . . . . ?
C18 C19 C20 C15 -1.6(4) . . . . ?
C14 C15 C20 C19 178.1(2) . . . . ?
C16 C15 C20 C19 -1.2(4) . . . . ?
